data_1540522
loop_
_publ_author_name
'Eberhart, Andrew J.'
'Shrives, Harry'
'Zhang, Yuntong'
'Carr\"er, Amandine'
'Parry, Adam V. S.'
'Tate, Daniel J.'
'Turner, Michael L.'
'Procter, David J.'

_publ_section_title
;
 Sulfoxide-directed metal-free cross-couplings in the expedient synthesis
 of benzothiophene-based components of materials
;
_journal_issue 2
_journal_name_full 'Chem. Sci.'
_journal_page_first 1281
_journal_paper_doi 10.1039/C5SC03823E
_journal_volume 7
_journal_year 2016
_chemical_formula_sum 'C28 H32 O2 S2'
_chemical_formula_weight 464.66
_chemical_name_systematic
; 
 ? 
;
_space_group_IT_number 14
_symmetry_cell_setting monoclinic
_symmetry_space_group_name_Hall '-P 2yn'
_symmetry_space_group_name_H-M 'P 1 21/n 1'
_atom_sites_solution_hydrogens geom
_atom_sites_solution_primary direct
_atom_sites_solution_secondary difmap
_audit_creation_method SHELXL-97
_audit_update_record
;
2015-07-27 deposited with the CCDC.
2015-11-06 downloaded from the CCDC.
;
_cell_angle_alpha 90.00
_cell_angle_beta 92.346(2)
_cell_angle_gamma 90.00
_cell_formula_units_Z 4
_cell_length_a 11.2121(4)
_cell_length_b 10.8647(2)
_cell_length_c 19.8947(4)
_cell_measurement_reflns_used 1909
_cell_measurement_temperature 180(2)
_cell_measurement_theta_max 72.07
_cell_measurement_theta_min 4.45
_cell_volume 2421.46(11)
_computing_cell_refinement 'Bruker SAINT'
_computing_data_collection 'Bruker APEX2'
_computing_data_reduction 'Bruker SAINT'
_computing_molecular_graphics 'Bruker SHELXTL'
_computing_publication_material 'Bruker SHELXTL'
_computing_structure_refinement 'SHELXL-97 (Sheldrick, 2008)'
_computing_structure_solution 'SHELXS-97 (Sheldrick, 2008)'
_diffrn_ambient_temperature 180(2)
_diffrn_measured_fraction_theta_full 0.983
_diffrn_measured_fraction_theta_max 0.973
_diffrn_measurement_device_type 'Bruker APEX-II CCD'
_diffrn_measurement_method '\f and \w scans'
_diffrn_radiation_monochromator graphite
_diffrn_radiation_source 'fine-focus sealed tube'
_diffrn_radiation_type CuK\a
_diffrn_radiation_wavelength 1.54178
_diffrn_reflns_av_R_equivalents 0.0453
_diffrn_reflns_av_sigmaI/netI 0.0653
_diffrn_reflns_limit_h_max 9
_diffrn_reflns_limit_h_min -13
_diffrn_reflns_limit_k_max 13
_diffrn_reflns_limit_k_min -12
_diffrn_reflns_limit_l_max 24
_diffrn_reflns_limit_l_min -24
_diffrn_reflns_number 11529
_diffrn_reflns_theta_full 67.00
_diffrn_reflns_theta_max 72.19
_diffrn_reflns_theta_min 4.45
_exptl_absorpt_coefficient_mu 2.162
_exptl_absorpt_correction_T_max 0.9185
_exptl_absorpt_correction_T_min 0.711301
_exptl_absorpt_correction_type multi-scan
_exptl_absorpt_process_details SADABS
_exptl_crystal_colour yellow
_exptl_crystal_density_diffrn 1.275
_exptl_crystal_density_method 'not measured'
_exptl_crystal_description prism
_exptl_crystal_F_000 992
_exptl_crystal_size_max 0.30
_exptl_crystal_size_mid 0.08
_exptl_crystal_size_min 0.04
_refine_diff_density_max 0.222
_refine_diff_density_min -0.230
_refine_diff_density_rms 0.043
_refine_ls_extinction_method none
_refine_ls_goodness_of_fit_ref 1.053
_refine_ls_hydrogen_treatment constr
_refine_ls_matrix_type full
_refine_ls_number_parameters 291
_refine_ls_number_reflns 4656
_refine_ls_number_restraints 0
_refine_ls_restrained_S_all 1.053
_refine_ls_R_factor_all 0.0632
_refine_ls_R_factor_gt 0.0417
_refine_ls_shift/su_max 0.000
_refine_ls_shift/su_mean 0.000
_refine_ls_structure_factor_coef Fsqd
_refine_ls_weighting_details 'calc w=1/[\s^2^(Fo^2^)+(0.0294P)^2^+0.2936P] where P=(Fo^2^+2Fc^2^)/3'
_refine_ls_weighting_scheme calc
_refine_ls_wR_factor_gt 0.0976
_refine_ls_wR_factor_ref 0.1080
_reflns_number_gt 3492
_reflns_number_total 4656
_reflns_threshold_expression >2sigma(I)
_cod_data_source_file c5sc03823e2.cif
_cod_data_source_block s4032ma
_cod_depositor_comments
;
The following automatic conversions were performed:

'_symmetry_cell_setting' value 'Monoclinic' changed to 'monoclinic'
according to
/usr/data/users/saulius/crontab/automatic-downloads/rss-feeds/RSC/lib/dictionaries/cif_core.dic
dictionary named 'cif_core.dic' version 2.4.2 from 2011-04-26.

Automatic conversion script
Id: cif_fix_values 3271 2015-04-21 07:52:19Z andrius 

 Adding full bibliography for 1540519--1540523.cif.
;
_cod_original_sg_symbol_H-M P2(1)/n
_cod_database_code 1540522

loop_
_symmetry_equiv_pos_as_xyz
'x, y, z'
'-x+1/2, y+1/2, -z+1/2'
'-x, -y, -z'
'x-1/2, -y-1/2, z-1/2'

loop_
_atom_site_label
_atom_site_type_symbol
_atom_site_fract_x
_atom_site_fract_y
_atom_site_fract_z
_atom_site_U_iso_or_equiv
_atom_site_adp_type
_atom_site_occupancy
_atom_site_symmetry_multiplicity
_atom_site_calc_flag
_atom_site_refinement_flags
C1 C 0.91621(18) 0.92624(18) 0.19551(9) 0.0324(4) Uani 1 1 d .
C2 C 0.79788(18) 0.92857(18) 0.16676(9) 0.0321(4) Uani 1 1 d .
C3 C 0.75487(19) 1.02354(19) 0.12255(10) 0.0364(5) Uani 1 1 d .
H3 H 0.8070 1.0885 0.1111 0.044 Uiso 1 1 calc R
C4 C 0.64041(19) 1.02292(19) 0.09636(10) 0.0373(5) Uani 1 1 d .
H4 H 0.6128 1.0882 0.0680 0.045 Uiso 1 1 calc R
C5 C 0.56235(19) 0.92420(19) 0.11155(9) 0.0341(4) Uani 1 1 d .
C6 C 0.44122(19) 0.90437(19) 0.08970(10) 0.0363(5) Uani 1 1 d .
H6 H 0.3970 0.9596 0.0613 0.044 Uiso 1 1 calc R
C7 C 0.39567(19) 0.7978(2) 0.11386(10) 0.0374(5) Uani 1 1 d .
C8 C 0.60453(19) 0.82942(18) 0.15362(10) 0.0333(4) Uani 1 1 d .
C9 C 0.72168(18) 0.82973(18) 0.18376(9) 0.0327(4) Uani 1 1 d .
C10 C 0.76317(19) 0.73654(19) 0.22960(10) 0.0369(5) Uani 1 1 d .
H10 H 0.7107 0.6720 0.2412 0.044 Uiso 1 1 calc R
C11 C 0.87629(19) 0.73821(19) 0.25695(10) 0.0382(5) Uani 1 1 d .
H11 H 0.9020 0.6759 0.2878 0.046 Uiso 1 1 calc R
C12 C 0.95575(18) 0.83333(19) 0.23928(10) 0.0344(4) Uani 1 1 d .
C13 C 1.07798(19) 0.84883(19) 0.25973(10) 0.0363(5) Uani 1 1 d .
H13 H 1.1199 0.7941 0.2895 0.044 Uiso 1 1 calc R
C14 C 1.12847(19) 0.94950(19) 0.23255(10) 0.0352(4) Uani 1 1 d .
C15 C 0.2759(2) 0.7414(2) 0.10338(11) 0.0417(5) Uani 1 1 d .
C16 C 0.18281(19) 0.8105(2) 0.06203(10) 0.0388(5) Uani 1 1 d .
H16A H 0.2101 0.8191 0.0156 0.047 Uiso 1 1 calc R
H16B H 0.1748 0.8943 0.0809 0.047 Uiso 1 1 calc R
C17 C 0.06089(18) 0.7483(2) 0.05968(11) 0.0389(5) Uani 1 1 d .
H17A H 0.0705 0.6612 0.0463 0.047 Uiso 1 1 calc R
H17B H 0.0288 0.7494 0.1053 0.047 Uiso 1 1 calc R
C18 C -0.0283(2) 0.8097(2) 0.01095(11) 0.0404(5) Uani 1 1 d .
H18A H 0.0058 0.8125 -0.0341 0.049 Uiso 1 1 calc R
H18B H -0.0409 0.8956 0.0257 0.049 Uiso 1 1 calc R
C19 C -0.14843(19) 0.7447(2) 0.00546(10) 0.0385(5) Uani 1 1 d .
H19A H -0.1357 0.6580 -0.0076 0.046 Uiso 1 1 calc R
H19B H -0.1841 0.7448 0.0502 0.046 Uiso 1 1 calc R
C20 C -0.2355(2) 0.8041(2) -0.04528(12) 0.0484(6) Uani 1 1 d .
H20A H -0.2468 0.8912 -0.0326 0.058 Uiso 1 1 calc R
H20B H -0.2001 0.8028 -0.0901 0.058 Uiso 1 1 calc R
C21 C -0.3565(2) 0.7416(2) -0.05059(13) 0.0547(6) Uani 1 1 d .
H21A H -0.3464 0.6552 -0.0634 0.082 Uiso 1 1 calc R
H21B H -0.4073 0.7834 -0.0848 0.082 Uiso 1 1 calc R
H21C H -0.3941 0.7458 -0.0070 0.082 Uiso 1 1 calc R
C22 C 1.2533(2) 0.99380(19) 0.24054(10) 0.0378(5) Uani 1 1 d .
C23 C 1.33440(19) 0.9232(2) 0.28911(10) 0.0384(5) Uani 1 1 d .
H23A H 1.3405 0.8372 0.2732 0.046 Uiso 1 1 calc R
H23B H 1.2979 0.9214 0.3336 0.046 Uiso 1 1 calc R
C24 C 1.45905(18) 0.9768(2) 0.29745(10) 0.0377(5) Uani 1 1 d .
H24A H 1.4532 1.0644 0.3106 0.045 Uiso 1 1 calc R
H24B H 1.4981 0.9733 0.2538 0.045 Uiso 1 1 calc R
C25 C 1.5358(2) 0.9086(2) 0.35011(12) 0.0428(5) Uani 1 1 d .
H25A H 1.4956 0.9116 0.3935 0.051 Uiso 1 1 calc R
H25B H 1.5411 0.8211 0.3366 0.051 Uiso 1 1 calc R
C26 C 1.66141(18) 0.9594(2) 0.36057(11) 0.0389(5) Uani 1 1 d .
H26A H 1.7032 0.9522 0.3179 0.047 Uiso 1 1 calc R
H26B H 1.6563 1.0480 0.3717 0.047 Uiso 1 1 calc R
C27 C 1.7348(2) 0.8950(2) 0.41567(13) 0.0500(6) Uani 1 1 d .
H27A H 1.6934 0.9032 0.4585 0.060 Uiso 1 1 calc R
H27B H 1.7387 0.8062 0.4048 0.060 Uiso 1 1 calc R
C28 C 1.8606(2) 0.9436(3) 0.42591(14) 0.0592(7) Uani 1 1 d .
H28A H 1.9047 0.9296 0.3851 0.089 Uiso 1 1 calc R
H28B H 1.9007 0.9006 0.4638 0.089 Uiso 1 1 calc R
H28C H 1.8580 1.0320 0.4355 0.089 Uiso 1 1 calc R
O1 O 0.25617(15) 0.64226(17) 0.12808(10) 0.0659(6) Uani 1 1 d .
O2 O 1.28575(15) 1.08216(15) 0.20863(8) 0.0504(4) Uani 1 1 d .
S1 S 1.02839(5) 1.03122(5) 0.18017(3) 0.03664(14) Uani 1 1 d .
S2 S 0.49828(5) 0.71719(5) 0.16452(3) 0.03999(15) Uani 1 1 d .

loop_
_atom_site_aniso_label
_atom_site_aniso_U_11
_atom_site_aniso_U_22
_atom_site_aniso_U_33
_atom_site_aniso_U_23
_atom_site_aniso_U_13
_atom_site_aniso_U_12
C1 0.0466(11) 0.0258(10) 0.0250(9) -0.0024(8) 0.0037(8) 0.0041(8)
C2 0.0470(11) 0.0264(10) 0.0232(9) -0.0029(8) 0.0041(8) 0.0055(8)
C3 0.0519(13) 0.0287(11) 0.0286(10) 0.0018(9) 0.0006(8) -0.0013(9)
C4 0.0538(13) 0.0293(11) 0.0287(10) 0.0049(9) -0.0003(9) 0.0059(9)
C5 0.0488(12) 0.0312(11) 0.0227(9) -0.0019(8) 0.0039(8) 0.0052(9)
C6 0.0459(12) 0.0341(11) 0.0291(10) 0.0019(9) 0.0028(8) 0.0065(9)
C7 0.0456(12) 0.0367(12) 0.0303(10) 0.0015(9) 0.0050(8) 0.0086(9)
C8 0.0467(12) 0.0277(10) 0.0261(9) -0.0009(8) 0.0076(8) 0.0056(8)
C9 0.0456(12) 0.0268(10) 0.0262(9) -0.0014(8) 0.0068(8) 0.0076(8)
C10 0.0463(12) 0.0287(11) 0.0364(11) 0.0060(9) 0.0089(9) 0.0046(8)
C11 0.0487(13) 0.0312(11) 0.0352(11) 0.0101(9) 0.0064(9) 0.0094(9)
C12 0.0457(12) 0.0304(10) 0.0275(9) 0.0005(8) 0.0051(8) 0.0072(8)
C13 0.0471(12) 0.0311(11) 0.0308(10) 0.0010(9) 0.0032(8) 0.0083(9)
C14 0.0488(12) 0.0297(11) 0.0271(10) -0.0017(8) 0.0017(8) 0.0075(9)
C15 0.0477(13) 0.0407(13) 0.0376(11) 0.0054(10) 0.0109(9) 0.0039(9)
C16 0.0484(13) 0.0362(12) 0.0320(10) 0.0016(9) 0.0053(9) -0.0001(9)
C17 0.0447(12) 0.0381(12) 0.0345(11) 0.0031(9) 0.0087(9) 0.0020(9)
C18 0.0523(13) 0.0356(12) 0.0337(11) 0.0039(9) 0.0047(9) -0.0036(9)
C19 0.0460(12) 0.0359(12) 0.0342(11) 0.0026(9) 0.0065(9) -0.0001(9)
C20 0.0544(15) 0.0455(14) 0.0449(13) 0.0056(11) -0.0038(10) -0.0036(11)
C21 0.0509(15) 0.0627(17) 0.0499(14) -0.0046(13) -0.0040(11) -0.0018(12)
C22 0.0555(14) 0.0297(11) 0.0284(10) -0.0051(9) 0.0025(9) 0.0011(9)
C23 0.0464(12) 0.0315(11) 0.0375(11) 0.0000(9) 0.0044(9) 0.0017(9)
C24 0.0468(12) 0.0334(11) 0.0332(11) -0.0019(9) 0.0061(9) 0.0004(9)
C25 0.0469(13) 0.0360(12) 0.0456(13) 0.0054(10) 0.0024(9) -0.0015(9)
C26 0.0469(12) 0.0320(11) 0.0380(11) -0.0003(9) 0.0060(9) -0.0001(9)
C27 0.0503(14) 0.0453(14) 0.0542(14) 0.0106(12) -0.0018(11) -0.0019(10)
C28 0.0501(15) 0.0647(18) 0.0623(16) 0.0016(14) -0.0022(12) 0.0007(12)
O1 0.0515(11) 0.0587(12) 0.0874(14) 0.0359(11) 0.0015(9) -0.0033(9)
O2 0.0659(11) 0.0405(9) 0.0441(9) 0.0085(8) -0.0065(8) -0.0102(8)
S1 0.0511(3) 0.0277(3) 0.0310(3) 0.0026(2) -0.0009(2) 0.0007(2)
S2 0.0456(3) 0.0344(3) 0.0403(3) 0.0089(2) 0.0064(2) 0.0042(2)

loop_
_atom_type_symbol
_atom_type_description
_atom_type_scat_dispersion_real
_atom_type_scat_dispersion_imag
_atom_type_scat_source
C C 0.0181 0.0091 'International Tables Vol C Tables 4.2.6.8 and 6.1.1.4'
H H 0.0000 0.0000 'International Tables Vol C Tables 4.2.6.8 and 6.1.1.4'
O O 0.0492 0.0322 'International Tables Vol C Tables 4.2.6.8 and 6.1.1.4'
S S 0.3331 0.5567 'International Tables Vol C Tables 4.2.6.8 and 6.1.1.4'

loop_
_geom_angle_atom_site_label_1
_geom_angle_atom_site_label_2
_geom_angle_atom_site_label_3
_geom_angle
C12 C1 C2 122.10(19)
C12 C1 S1 111.83(16)
C2 C1 S1 126.04(15)
C9 C2 C1 116.77(18)
C9 C2 C3 120.11(19)
C1 C2 C3 123.13(19)
C4 C3 C2 121.4(2)
C4 C3 H3 119.3
C2 C3 H3 119.3
C3 C4 C5 119.92(19)
C3 C4 H4 120.0
C5 C4 H4 120.0
C8 C5 C4 119.1(2)
C8 C5 C6 111.47(19)
C4 C5 C6 129.43(19)
C7 C6 C5 112.81(19)
C7 C6 H6 123.6
C5 C6 H6 123.6
C6 C7 C15 130.8(2)
C6 C7 S2 112.64(17)
C15 C7 S2 116.59(16)
C5 C8 C9 122.35(19)
C5 C8 S2 112.20(16)
C9 C8 S2 125.44(15)
C8 C9 C2 117.09(18)
C8 C9 C10 122.62(19)
C2 C9 C10 120.29(19)
C11 C10 C9 121.4(2)
C11 C10 H10 119.3
C9 C10 H10 119.3
C10 C11 C12 119.71(19)
C10 C11 H11 120.1
C12 C11 H11 120.1
C1 C12 C11 119.7(2)
C1 C12 C13 111.77(19)
C11 C12 C13 128.50(19)
C14 C13 C12 113.25(18)
C14 C13 H13 123.4
C12 C13 H13 123.4
C13 C14 C22 128.88(19)
C13 C14 S1 112.38(16)
C22 C14 S1 118.72(16)
O1 C15 C7 119.5(2)
O1 C15 C16 122.2(2)
C7 C15 C16 118.31(19)
C15 C16 C17 113.38(18)
C15 C16 H16A 108.9
C17 C16 H16A 108.9
C15 C16 H16B 108.9
C17 C16 H16B 108.9
H16A C16 H16B 107.7
C18 C17 C16 113.02(18)
C18 C17 H17A 109.0
C16 C17 H17A 109.0
C18 C17 H17B 109.0
C16 C17 H17B 109.0
H17A C17 H17B 107.8
C17 C18 C19 113.57(18)
C17 C18 H18A 108.9
C19 C18 H18A 108.9
C17 C18 H18B 108.9
C19 C18 H18B 108.9
H18A C18 H18B 107.7
C20 C19 C18 113.19(18)
C20 C19 H19A 108.9
C18 C19 H19A 108.9
C20 C19 H19B 108.9
C18 C19 H19B 108.9
H19A C19 H19B 107.8
C21 C20 C19 113.9(2)
C21 C20 H20A 108.8
C19 C20 H20A 108.8
C21 C20 H20B 108.8
C19 C20 H20B 108.8
H20A C20 H20B 107.7
C20 C21 H21A 109.5
C20 C21 H21B 109.5
H21A C21 H21B 109.5
C20 C21 H21C 109.5
H21A C21 H21C 109.5
H21B C21 H21C 109.5
O2 C22 C14 120.2(2)
O2 C22 C23 123.4(2)
C14 C22 C23 116.43(18)
C22 C23 C24 113.77(18)
C22 C23 H23A 108.8
C24 C23 H23A 108.8
C22 C23 H23B 108.8
C24 C23 H23B 108.8
H23A C23 H23B 107.7
C23 C24 C25 112.35(18)
C23 C24 H24A 109.1
C25 C24 H24A 109.1
C23 C24 H24B 109.1
C25 C24 H24B 109.1
H24A C24 H24B 107.9
C26 C25 C24 114.31(18)
C26 C25 H25A 108.7
C24 C25 H25A 108.7
C26 C25 H25B 108.7
C24 C25 H25B 108.7
H25A C25 H25B 107.6
C27 C26 C25 113.82(19)
C27 C26 H26A 108.8
C25 C26 H26A 108.8
C27 C26 H26B 108.8
C25 C26 H26B 108.8
H26A C26 H26B 107.7
C28 C27 C26 114.3(2)
C28 C27 H27A 108.7
C26 C27 H27A 108.7
C28 C27 H27B 108.7
C26 C27 H27B 108.7
H27A C27 H27B 107.6
C27 C28 H28A 109.5
C27 C28 H28B 109.5
H28A C28 H28B 109.5
C27 C28 H28C 109.5
H28A C28 H28C 109.5
H28B C28 H28C 109.5
C1 S1 C14 90.78(10)
C8 S2 C7 90.86(10)

loop_
_geom_bond_atom_site_label_1
_geom_bond_atom_site_label_2
_geom_bond_distance
C1 C12 1.394(3)
C1 C2 1.423(3)
C1 S1 1.734(2)
C2 C9 1.422(3)
C2 C3 1.427(3)
C3 C4 1.365(3)
C3 H3 0.9500
C4 C5 1.425(3)
C4 H4 0.9500
C5 C8 1.397(3)
C5 C6 1.425(3)
C6 C7 1.361(3)
C6 H6 0.9500
C7 C15 1.483(3)
C7 S2 1.736(2)
C8 C9 1.421(3)
C8 S2 1.724(2)
C9 C10 1.428(3)
C10 C11 1.360(3)
C10 H10 0.9500
C11 C12 1.418(3)
C11 H11 0.9500
C12 C13 1.424(3)
C13 C14 1.354(3)
C13 H13 0.9500
C14 C22 1.482(3)
C14 S1 1.743(2)
C15 O1 1.208(3)
C15 C16 1.504(3)
C16 C17 1.524(3)
C16 H16A 0.9900
C16 H16B 0.9900
C17 C18 1.519(3)
C17 H17A 0.9900
C17 H17B 0.9900
C18 C19 1.520(3)
C18 H18A 0.9900
C18 H18B 0.9900
C19 C20 1.519(3)
C19 H19A 0.9900
C19 H19B 0.9900
C20 C21 1.517(3)
C20 H20A 0.9900
C20 H20B 0.9900
C21 H21A 0.9800
C21 H21B 0.9800
C21 H21C 0.9800
C22 O2 1.215(3)
C22 C23 1.509(3)
C23 C24 1.517(3)
C23 H23A 0.9900
C23 H23B 0.9900
C24 C25 1.521(3)
C24 H24A 0.9900
C24 H24B 0.9900
C25 C26 1.520(3)
C25 H25A 0.9900
C25 H25B 0.9900
C26 C27 1.515(3)
C26 H26A 0.9900
C26 H26B 0.9900
C27 C28 1.512(3)
C27 H27A 0.9900
C27 H27B 0.9900
C28 H28A 0.9800
C28 H28B 0.9800
C28 H28C 0.9800

loop_
_geom_torsion_atom_site_label_1
_geom_torsion_atom_site_label_2
_geom_torsion_atom_site_label_3
_geom_torsion_atom_site_label_4
_geom_torsion
C12 C1 C2 C9 -1.2(3)
S1 C1 C2 C9 176.97(14)
C12 C1 C2 C3 179.15(19)
S1 C1 C2 C3 -2.7(3)
C9 C2 C3 C4 0.8(3)
C1 C2 C3 C4 -179.54(19)
C2 C3 C4 C5 -1.8(3)
C3 C4 C5 C8 0.4(3)
C3 C4 C5 C6 -179.5(2)
C8 C5 C6 C7 -0.9(2)
C4 C5 C6 C7 179.0(2)
C5 C6 C7 C15 -179.2(2)
C5 C6 C7 S2 0.2(2)
C4 C5 C8 C9 2.1(3)
C6 C5 C8 C9 -177.99(17)
C4 C5 C8 S2 -178.69(15)
C6 C5 C8 S2 1.2(2)
C5 C8 C9 C2 -3.0(3)
S2 C8 C9 C2 177.90(15)
C5 C8 C9 C10 176.58(19)
S2 C8 C9 C10 -2.5(3)
C1 C2 C9 C8 -178.13(17)
C3 C2 C9 C8 1.5(3)
C1 C2 C9 C10 2.3(3)
C3 C2 C9 C10 -178.07(18)
C8 C9 C10 C11 179.05(19)
C2 C9 C10 C11 -1.4(3)
C9 C10 C11 C12 -0.7(3)
C2 C1 C12 C11 -0.8(3)
S1 C1 C12 C11 -179.23(15)
C2 C1 C12 C13 178.22(18)
S1 C1 C12 C13 -0.2(2)
C10 C11 C12 C1 1.8(3)
C10 C11 C12 C13 -177.1(2)
C1 C12 C13 C14 0.1(3)
C11 C12 C13 C14 179.0(2)
C12 C13 C14 C22 -178.34(19)
C12 C13 C14 S1 0.0(2)
C6 C7 C15 O1 177.1(2)
S2 C7 C15 O1 -2.3(3)
C6 C7 C15 C16 -2.9(4)
S2 C7 C15 C16 177.64(15)
O1 C15 C16 C17 4.7(3)
C7 C15 C16 C17 -175.26(18)
C15 C16 C17 C18 -172.76(18)
C16 C17 C18 C19 177.08(18)
C17 C18 C19 C20 -177.85(19)
C18 C19 C20 C21 -179.1(2)
C13 C14 C22 O2 175.0(2)
S1 C14 C22 O2 -3.3(3)
C13 C14 C22 C23 -4.6(3)
S1 C14 C22 C23 177.08(14)
O2 C22 C23 C24 3.1(3)
C14 C22 C23 C24 -177.24(17)
C22 C23 C24 C25 176.21(18)
C23 C24 C25 C26 -179.67(18)
C24 C25 C26 C27 176.96(19)
C25 C26 C27 C28 179.2(2)
C12 C1 S1 C14 0.16(16)
C2 C1 S1 C14 -178.16(18)
C13 C14 S1 C1 -0.11(16)
C22 C14 S1 C1 178.44(16)
C5 C8 S2 C7 -0.93(16)
C9 C8 S2 C7 178.23(17)
C6 C7 S2 C8 0.42(17)
C15 C7 S2 C8 179.93(17)
